data_7130464
loop_
_publ_author_name
'Yu, Ke-Yin'
'Ge, Xiao-Min'
'Fan, Yi-Jun'
'Liu, Xiao-Tao'
'Yang, Xue'
'Yang, Yu-Han'
'Zhao, Xian-He'
'An, Xian-Tao'
'Fan, Chun-An'

_publ_section_title
;
 Iron(III)-catalyzed tandem annulation of indolyl-substituted
 <i>p</i>-quinone methides with ynamides for the synthesis of
 cyclopenta[<i>b</i>]indoles.
;
_journal_issue 62
_journal_name_full 'Chemical communications (Cambridge, England)'
_journal_page_first 8710
_journal_page_last 8713
_journal_paper_doi 10.1039/d2cc03252j
_journal_volume 58
_journal_year 2022
_chemical_formula_moiety 'C47 H50 N2 O4 S'
_chemical_formula_sum 'C47 H50 N2 O4 S'
_chemical_formula_weight 738.95
_chemical_melting_point 471.6(5)
_chemical_name_systematic 'Compound 3da'
_space_group_crystal_system monoclinic
_space_group_IT_number 14
_space_group_name_Hall '-P 2ybc'
_space_group_name_H-M_alt 'P 1 21/c 1'
_atom_sites_solution_hydrogens geom
_atom_sites_solution_primary dual
_audit_creation_date 2021-11-01
_audit_creation_method
;
Olex2 1.3
(compiled 2020.11.12 svn.r5f609507 for OlexSys, GUI svn.r6408)
;
_audit_update_record
;
2022-02-15 deposited with the CCDC.	2022-07-04 downloaded from the CCDC.
;
_cell_angle_alpha 90
_cell_angle_beta 95.1050(10)
_cell_angle_gamma 90
_cell_formula_units_Z 4
_cell_length_a 10.54220(10)
_cell_length_b 12.89340(10)
_cell_length_c 30.3311(4)
_cell_measurement_reflns_used 19259
_cell_measurement_temperature 302.48(10)
_cell_measurement_theta_max 76.0260
_cell_measurement_theta_min 2.9090
_cell_volume 4106.40(7)
_computing_cell_refinement 'CrysAlisPro 1.171.41.105a (Rigaku OD, 2021)'
_computing_data_collection 'CrysAlisPro 1.171.41.105a (Rigaku OD, 2021)'
_computing_data_reduction 'CrysAlisPro 1.171.41.105a (Rigaku OD, 2021)'
_computing_molecular_graphics 'Olex2 1.3 (Dolomanov et al., 2009)'
_computing_publication_material 'Olex2 1.3 (Dolomanov et al., 2009)'
_computing_structure_refinement 'SHELXL 2018/1 (Sheldrick, 2015)'
_computing_structure_solution 'SHELXT 2014/5 (Sheldrick, 2014)'
_diffrn_ambient_environment air
_diffrn_ambient_temperature 302.48(10)
_diffrn_detector 'Hybrid Pixel Array Detector'
_diffrn_detector_area_resol_mean 10.0000
_diffrn_detector_type HyPix
_diffrn_measured_fraction_theta_full 0.999
_diffrn_measured_fraction_theta_max 0.958
_diffrn_measurement_details
;
List of Runs (angles in degrees, time in seconds):

  # Type    Start    End  Width  t~exp~   \w     \q     \k     \f   Frames
#--------------------------------------------------------------------------
  1  \w     61.00  86.00   0.50    0.05    --  104.25-160.00  58.00   50
  2  \w     64.00  89.00   0.50    0.05    --   46.32-160.00  58.00   50
  3  \w     92.00 174.00   0.50    0.05    --  104.25  45.00  90.00  164
  4  \w     87.00 112.00   0.50    0.05    --   46.32 160.00  89.00   50
  5  \w     91.00 118.00   0.50    0.05    --  104.25 117.00 -62.00   54
  6  \w     27.00  52.00   0.50    0.05    --   46.32-117.00-149.00   50
  7  \w     33.00  88.00   0.50    0.05    --  104.25-125.00 -90.00  110
  8  \w     75.00 100.00   0.50    0.05    --  104.25 -94.00-120.00   50
  9  \w     32.00 108.00   0.50    0.05    --  104.25-117.00-149.00  152
 10  \w     34.00 108.00   0.50    0.05    --  104.25 -77.00-150.00  148
 11  \w     45.00  71.00   0.50    0.05    --  104.25 -61.00 -90.00   52
 12  \w     43.00  69.00   0.50    0.05    --  104.25 -61.00-120.00   52
 13  \w     36.00  73.00   0.50    0.05    --  104.25 -61.00-150.00   74
 14  \w    -28.00  29.00   0.50    0.05    --   46.32 -19.00 -90.00  114
 15  \w   -132.00 -82.00   0.50    0.05    -- -102.00 160.00  89.00  100
 16  \w    -98.00 -73.00   0.50    0.05    --  -46.32 160.00  89.00   50
 17  \w    -89.00 -14.00   0.50    0.05    --  -46.32 117.00 -62.00  150
 18  \w    -93.00 -68.00   0.50    0.05    -- -102.00 117.00 -62.00   50
 19  \w    -65.00 -29.00   0.50    0.05    -- -102.00  61.00  60.00   72
 20  \w    -60.00 -29.00   0.50    0.05    -- -102.00  61.00  30.00   62
 21  \w    -55.00 -30.00   0.50    0.05    -- -102.00  61.00-150.00   50
 22  \w    -25.00  29.00   0.50    0.05    --  -46.32  19.00  90.00  108
 23  \w    -62.00 -36.00   0.50    0.05    -- -102.00  61.00 120.00   52
 24  \w    -69.00 -43.00   0.50    0.05    -- -102.00  61.00 150.00   52
 25  \w   -153.00-125.00   0.50    0.05    -- -102.00 -15.00  90.00   56
 26  \w   -175.00 -93.00   0.50    0.05    -- -102.00 -15.00  30.00  164
 27  \w   -113.00 -88.00   0.50    0.05    -- -102.00 -15.00  90.00   50
 28  \w   -119.00 -24.00   0.50    0.05    --  -46.32 -77.00 150.00  190
 29  \w   -109.00 -84.00   0.50    0.05    --  -46.32-160.00  58.00   50
 30  \w   -107.00 -57.00   0.50    0.05    -- -102.00-160.00  58.00  100
 31  \w   -108.00 -74.00   0.50    0.05    --  -46.32-125.00 -30.00   68
 32  \w   -151.00-126.00   0.50    0.05    -- -102.00-117.00-149.00   50
;
_diffrn_measurement_device 'four-circle diffractometer'
_diffrn_measurement_device_type 'XtaLAB Synergy R, DW system, HyPix'
_diffrn_measurement_method '\w scans'
_diffrn_orient_matrix_type 'CrysAlisPro convention (1999,Acta A55,543-557)'
_diffrn_orient_matrix_UB_11 -0.1356758000
_diffrn_orient_matrix_UB_12 -0.0154052000
_diffrn_orient_matrix_UB_13 0.0140069000
_diffrn_orient_matrix_UB_21 0.0546170000
_diffrn_orient_matrix_UB_22 -0.0126279000
_diffrn_orient_matrix_UB_23 0.0485281000
_diffrn_orient_matrix_UB_31 -0.0118478000
_diffrn_orient_matrix_UB_32 0.1177958000
_diffrn_orient_matrix_UB_33 0.0070184000
_diffrn_radiation_monochromator mirror
_diffrn_radiation_probe x-ray
_diffrn_radiation_type 'Cu K\a'
_diffrn_radiation_wavelength 1.54184
_diffrn_reflns_av_R_equivalents 0.0525
_diffrn_reflns_av_unetI/netI 0.0443
_diffrn_reflns_Laue_measured_fraction_full 0.999
_diffrn_reflns_Laue_measured_fraction_max 0.958
_diffrn_reflns_limit_h_max 13
_diffrn_reflns_limit_h_min -13
_diffrn_reflns_limit_k_max 15
_diffrn_reflns_limit_k_min -12
_diffrn_reflns_limit_l_max 37
_diffrn_reflns_limit_l_min -37
_diffrn_reflns_number 36576
_diffrn_reflns_point_group_measured_fraction_full 0.999
_diffrn_reflns_point_group_measured_fraction_max 0.958
_diffrn_reflns_theta_full 67.684
_diffrn_reflns_theta_max 76.396
_diffrn_reflns_theta_min 2.925
_diffrn_source 'Rotating-anode X-ray tube'
_diffrn_source_type 'Rigaku (Cu) X-ray Source'
_exptl_absorpt_coefficient_mu 1.051
_exptl_absorpt_correction_T_max 1.00000
_exptl_absorpt_correction_T_min 0.78377
_exptl_absorpt_correction_type multi-scan
_exptl_absorpt_process_details
;
CrysAlisPro 1.171.41.105a (Rigaku Oxford Diffraction, 2021)
Empirical absorption correction using spherical harmonics,
implemented in SCALE3 ABSPACK scaling algorithm.
;
_exptl_crystal_colour 'clear light colourless'
_exptl_crystal_colour_lustre clear
_exptl_crystal_colour_modifier light
_exptl_crystal_colour_primary colourless
_exptl_crystal_density_diffrn 1.195
_exptl_crystal_description block
_exptl_crystal_F_000 1576
_exptl_crystal_recrystallization_method 'Re-crystallisation from solvent: dichloromethane and methanol'
_exptl_crystal_size_max 0.15
_exptl_crystal_size_mid 0.12
_exptl_crystal_size_min 0.11
_refine_diff_density_max 0.239
_refine_diff_density_min -0.422
_refine_diff_density_rms 0.047
_refine_ls_extinction_method none
_refine_ls_goodness_of_fit_ref 1.083
_refine_ls_hydrogen_treatment constr
_refine_ls_matrix_type full
_refine_ls_number_parameters 498
_refine_ls_number_reflns 8265
_refine_ls_number_restraints 0
_refine_ls_restrained_S_all 1.083
_refine_ls_R_factor_all 0.0577
_refine_ls_R_factor_gt 0.0483
_refine_ls_shift/su_max 0.001
_refine_ls_shift/su_mean 0.000
_refine_ls_structure_factor_coef Fsqd
_refine_ls_weighting_details 'w=1/[\s^2^(Fo^2^)+(0.0678P)^2^+0.5730P] where P=(Fo^2^+2Fc^2^)/3'
_refine_ls_weighting_scheme calc
_refine_ls_wR_factor_gt 0.1294
_refine_ls_wR_factor_ref 0.1365
_reflns_Friedel_coverage 0.000
_reflns_number_gt 6721
_reflns_number_total 8265
_reflns_threshold_expression 'I > 2\s(I)'
_cod_data_source_file d2cc03252j2.cif
_cod_data_source_block Compound_3da
_cod_depositor_comments
;
The following automatic conversions were performed:

data item '_chemical_melting_point' value '471.15-472.15' was changed
to '471.6(5)' -- the average value was taken and precision was
estimated.

Automatic conversion script
Id: cif_fix_values 7556 2019-12-06 15:28:31Z antanas 
;
_cod_database_code 7130464
_shelx_shelxl_version_number 2018/1
_shelx_space_group_comment
;
The symmetry employed for this shelxl refinement is uniquely defined
by the following loop, which should always be used as a source of
symmetry information in preference to the above space-group names.
They are only intended as comments.
;
_reflns_odcompleteness_completeness 99.88
_reflns_odcompleteness_iscentric 1
_reflns_odcompleteness_theta 66.97
_olex2_refinement_description
;
1.a Ternary CH refined with riding coordinates:
 C4(H4)
1.b Aromatic/amide H refined with riding coordinates:
 C7(H7), C8(H8), C10(H10), C14(H14), C18(H18), C29(H29), C30(H30), C31(H31),
 C32(H32), C33(H33), C35(H35), C36(H36), C37(H37), C38(H38), C41(H41), C42(H42),
  C44(H44), C45(H45)
1.c Idealised Me refined as rotating group:
 C12(H12A,H12B,H12C), C20(H20A,H20B,H20C), C21(H21A,H21B,H21C), C22(H22A,H22B,
 H22C), C24(H24A,H24B,H24C), C25(H25A,H25B,H25C), C26(H26A,H26B,H26C), C27(H27A,
 H27B,H27C), C46(H46A,H46B,H46C), C47(H47A,H47B,H47C)
1.d Idealised tetrahedral OH refined as rotating group:
 O1(H1)
;
_olex2_submission_special_instructions 'No special instructions were received'
_oxdiff_exptl_absorpt_empirical_details
;
Empirical correction (ABSPACK) includes:
- Absorption correction using spherical harmonics
- Frame scaling
;
_oxdiff_exptl_absorpt_empirical_full_max 2.235
_oxdiff_exptl_absorpt_empirical_full_min 0.459

loop_
_space_group_symop_operation_xyz
'x, y, z'
'-x, y+1/2, -z+1/2'
'-x, -y, -z'
'x, -y-1/2, z-1/2'

loop_
_atom_site_label
_atom_site_type_symbol
_atom_site_fract_x
_atom_site_fract_y
_atom_site_fract_z
_atom_site_U_iso_or_equiv
_atom_site_adp_type
_atom_site_occupancy
_atom_site_site_symmetry_order
_atom_site_calc_flag
_atom_site_refinement_flags_posn
_atom_site_refinement_flags_adp
_atom_site_refinement_flags_occupancy
_atom_site_disorder_assembly
_atom_site_disorder_group
S1 S 0.54690(4) 0.71185(3) 0.64977(2) 0.04072(12) Uani 1 1 d . . . . .
O1 O 0.57952(17) -0.04518(10) 0.60128(7) 0.0896(6) Uani 1 1 d . . . . .
H1 H 0.513204 -0.078676 0.598229 0.134 Uiso 1 1 calc R U . . .
O2 O 0.52974(12) 0.72851(9) 0.60297(4) 0.0499(3) Uani 1 1 d . . . . .
O3 O 0.63147(13) 0.77647(8) 0.67683(4) 0.0534(3) Uani 1 1 d . . . . .
O4 O 0.57675(15) 0.62354(11) 0.74552(4) 0.0641(4) Uani 1 1 d . . . . .
N1 N 0.59659(12) 0.59030(9) 0.65725(4) 0.0375(3) Uani 1 1 d . . . . .
N2 N 0.65779(14) 0.43826(10) 0.51669(4) 0.0441(3) Uani 1 1 d . . . . .
C1 C 0.57345(14) 0.52047(11) 0.62048(5) 0.0352(3) Uani 1 1 d . . . . .
C2 C 0.64231(15) 0.52266(11) 0.58095(5) 0.0383(3) Uani 1 1 d . . . . .
C3 C 0.59812(15) 0.44253(11) 0.55476(5) 0.0380(3) Uani 1 1 d . . . . .
C4 C 0.49370(15) 0.38369(11) 0.57385(5) 0.0376(3) Uani 1 1 d . . . . .
H4 H 0.414211 0.394738 0.555119 0.045 Uiso 1 1 calc R U . . .
C5 C 0.48623(14) 0.44238(11) 0.61772(5) 0.0358(3) Uani 1 1 d . . . . .
C6 C 0.73667(15) 0.57561(12) 0.55812(5) 0.0424(4) Uani 1 1 d . . . . .
C7 C 0.81484(18) 0.66284(15) 0.56585(7) 0.0569(5) Uani 1 1 d . . . . .
H7 H 0.811715 0.701720 0.591555 0.068 Uiso 1 1 calc R U . . .
C8 C 0.8966(2) 0.69007(17) 0.53464(8) 0.0671(6) Uani 1 1 d . . . . .
H8 H 0.948047 0.748151 0.539838 0.081 Uiso 1 1 calc R U . . .
C9 C 0.90521(18) 0.63421(17) 0.49567(7) 0.0628(5) Uani 1 1 d . . . . .
C10 C 0.82861(18) 0.54815(16) 0.48722(6) 0.0558(5) Uani 1 1 d . . . . .
H10 H 0.833138 0.509809 0.461436 0.067 Uiso 1 1 calc R U . . .
C11 C 0.74437(16) 0.51994(13) 0.51813(6) 0.0448(4) Uani 1 1 d . . . . .
C12 C 0.9961(2) 0.6675(2) 0.46237(9) 0.0864(8) Uani 1 1 d . . . . .
H12A H 0.955120 0.717819 0.442553 0.130 Uiso 1 1 calc R U . . .
H12B H 1.019822 0.608282 0.445795 0.130 Uiso 1 1 calc R U . . .
H12C H 1.070817 0.697641 0.477652 0.130 Uiso 1 1 calc R U . . .
C13 C 0.51546(15) 0.26759(11) 0.57971(5) 0.0372(3) Uani 1 1 d . . . . .
C14 C 0.42099(15) 0.19728(11) 0.56642(5) 0.0394(3) Uani 1 1 d . . . . .
H14 H 0.345041 0.221663 0.552176 0.047 Uiso 1 1 calc R U . . .
C15 C 0.43548(16) 0.09094(11) 0.57360(5) 0.0418(3) Uani 1 1 d . . . . .
C16 C 0.55322(17) 0.05765(12) 0.59386(6) 0.0469(4) Uani 1 1 d . . . . .
C17 C 0.65262(15) 0.12621(12) 0.60717(6) 0.0437(4) Uani 1 1 d . . . . .
C18 C 0.62955(15) 0.23141(12) 0.60001(5) 0.0410(3) Uani 1 1 d . . . . .
H18 H 0.692892 0.278885 0.609180 0.049 Uiso 1 1 calc R U . . .
C19 C 0.78226(17) 0.08741(14) 0.62835(7) 0.0576(5) Uani 1 1 d . . . . .
C20 C 0.8734(2) 0.17768(19) 0.64062(10) 0.0854(8) Uani 1 1 d . . . . .
H20A H 0.888551 0.215709 0.614392 0.128 Uiso 1 1 calc R U . . .
H20B H 0.952559 0.150989 0.654100 0.128 Uiso 1 1 calc R U . . .
H20C H 0.836063 0.222857 0.661058 0.128 Uiso 1 1 calc R U . . .
C21 C 0.8455(3) 0.0181(3) 0.59532(12) 0.1069(10) Uani 1 1 d . . . . .
H21A H 0.793685 -0.042107 0.588767 0.160 Uiso 1 1 calc R U . . .
H21B H 0.928125 -0.002920 0.608016 0.160 Uiso 1 1 calc R U . . .
H21C H 0.854074 0.056197 0.568542 0.160 Uiso 1 1 calc R U . . .
C22 C 0.7664(2) 0.02848(19) 0.67148(9) 0.0821(8) Uani 1 1 d . . . . .
H22A H 0.737162 0.075371 0.692991 0.123 Uiso 1 1 calc R U . . .
H22B H 0.846723 -0.000616 0.682616 0.123 Uiso 1 1 calc R U . . .
H22C H 0.705244 -0.026185 0.665819 0.123 Uiso 1 1 calc R U . . .
C23 C 0.32395(17) 0.01558(13) 0.56109(6) 0.0520(4) Uani 1 1 d . . . . .
C24 C 0.2823(3) -0.0360(2) 0.60290(9) 0.0931(9) Uani 1 1 d . . . . .
H24A H 0.354029 -0.069972 0.618425 0.140 Uiso 1 1 calc R U . . .
H24B H 0.217041 -0.086168 0.594826 0.140 Uiso 1 1 calc R U . . .
H24C H 0.249770 0.015716 0.621670 0.140 Uiso 1 1 calc R U . . .
C25 C 0.2082(2) 0.07230(17) 0.53887(10) 0.0799(7) Uani 1 1 d . . . . .
H25A H 0.180843 0.124435 0.558549 0.120 Uiso 1 1 calc R U . . .
H25B H 0.140354 0.023650 0.532009 0.120 Uiso 1 1 calc R U . . .
H25C H 0.230559 0.104483 0.512094 0.120 Uiso 1 1 calc R U . . .
C26 C 0.3601(2) -0.06723(18) 0.52818(9) 0.0830(7) Uani 1 1 d . . . . .
H26A H 0.385784 -0.034178 0.502041 0.125 Uiso 1 1 calc R U . . .
H26B H 0.287992 -0.111083 0.520382 0.125 Uiso 1 1 calc R U . . .
H26C H 0.429187 -0.108290 0.541503 0.125 Uiso 1 1 calc R U . . .
C27 C 0.6345(2) 0.36347(15) 0.48141(6) 0.0602(5) Uani 1 1 d . . . . .
H27A H 0.707235 0.318906 0.480667 0.090 Uiso 1 1 calc R U . . .
H27B H 0.619794 0.399151 0.453643 0.090 Uiso 1 1 calc R U . . .
H27C H 0.561024 0.322679 0.486476 0.090 Uiso 1 1 calc R U . . .
C28 C 0.39544(15) 0.41179(11) 0.64920(5) 0.0397(3) Uani 1 1 d . . . . .
C29 C 0.27834(17) 0.36842(15) 0.63389(7) 0.0542(4) Uani 1 1 d . . . . .
H29 H 0.258070 0.359490 0.603661 0.065 Uiso 1 1 calc R U . . .
C30 C 0.1922(2) 0.33860(18) 0.66338(9) 0.0720(6) Uani 1 1 d . . . . .
H30 H 0.114969 0.309060 0.652751 0.086 Uiso 1 1 calc R U . . .
C31 C 0.2193(2) 0.35208(18) 0.70803(8) 0.0735(6) Uani 1 1 d . . . . .
H31 H 0.160706 0.332032 0.727563 0.088 Uiso 1 1 calc R U . . .
C32 C 0.3333(2) 0.39526(17) 0.72376(7) 0.0651(5) Uani 1 1 d . . . . .
H32 H 0.351453 0.405204 0.754032 0.078 Uiso 1 1 calc R U . . .
C33 C 0.42164(19) 0.42420(14) 0.69483(6) 0.0519(4) Uani 1 1 d . . . . .
H33 H 0.499271 0.452218 0.705954 0.062 Uiso 1 1 calc R U . . .
C34 C 0.70097(16) 0.56810(12) 0.68966(6) 0.0452(4) Uani 1 1 d . . . . .
C35 C 0.81212(19) 0.52569(16) 0.67650(8) 0.0615(5) Uani 1 1 d . . . . .
H35 H 0.819683 0.513305 0.646644 0.074 Uiso 1 1 calc R U . . .
C36 C 0.9121(2) 0.5016(2) 0.70749(11) 0.0879(8) Uani 1 1 d . . . . .
H36 H 0.985752 0.471375 0.698623 0.106 Uiso 1 1 calc R U . . .
C37 C 0.9018(3) 0.5225(2) 0.75126(11) 0.0961(10) Uani 1 1 d . . . . .
H37 H 0.970331 0.508737 0.771909 0.115 Uiso 1 1 calc R U . . .
C38 C 0.7919(3) 0.56343(18) 0.76519(8) 0.0810(7) Uani 1 1 d . . . . .
H38 H 0.786155 0.576188 0.795123 0.097 Uiso 1 1 calc R U . . .
C39 C 0.6893(2) 0.58585(14) 0.73467(6) 0.0565(5) Uani 1 1 d . . . . .
C40 C 0.39385(18) 0.71883(12) 0.66832(6) 0.0484(4) Uani 1 1 d . . . . .
C41 C 0.3743(2) 0.77318(17) 0.70643(7) 0.0668(5) Uani 1 1 d . . . . .
H41 H 0.442758 0.801384 0.723874 0.080 Uiso 1 1 calc R U . . .
C42 C 0.2517(3) 0.78490(19) 0.71817(10) 0.0857(8) Uani 1 1 d . . . . .
H42 H 0.238517 0.821018 0.743906 0.103 Uiso 1 1 calc R U . . .
C43 C 0.1481(3) 0.74458(18) 0.69284(11) 0.0874(8) Uani 1 1 d . . . . .
C44 C 0.1701(2) 0.68891(19) 0.65540(10) 0.0848(8) Uani 1 1 d . . . . .
H44 H 0.101751 0.660044 0.638127 0.102 Uiso 1 1 calc R U . . .
C45 C 0.2916(2) 0.67557(16) 0.64332(8) 0.0651(5) Uani 1 1 d . . . . .
H45 H 0.304930 0.637212 0.618177 0.078 Uiso 1 1 calc R U . . .
C46 C 0.0138(3) 0.7641(3) 0.70478(16) 0.1425(17) Uani 1 1 d . . . . .
H46A H 0.011413 0.758573 0.736255 0.214 Uiso 1 1 calc R U . . .
H46B H -0.042625 0.713669 0.690346 0.214 Uiso 1 1 calc R U . . .
H46C H -0.012615 0.832398 0.695296 0.214 Uiso 1 1 calc R U . . .
C47 C 0.5523(3) 0.6281(2) 0.79086(7) 0.0895(8) Uani 1 1 d . . . . .
H47A H 0.468394 0.655266 0.793182 0.134 Uiso 1 1 calc R U . . .
H47B H 0.613934 0.672350 0.806629 0.134 Uiso 1 1 calc R U . . .
H47C H 0.558100 0.559644 0.803353 0.134 Uiso 1 1 calc R U . . .

loop_
_atom_site_aniso_label
_atom_site_aniso_U_11
_atom_site_aniso_U_22
_atom_site_aniso_U_33
_atom_site_aniso_U_23
_atom_site_aniso_U_13
_atom_site_aniso_U_12
S1 0.0559(2) 0.02605(19) 0.0398(2) -0.00067(14) 0.00199(16) 0.00003(15)
O1 0.0976(12) 0.0283(7) 0.1334(15) 0.0132(8) -0.0421(11) -0.0013(7)
O2 0.0733(8) 0.0354(6) 0.0406(6) 0.0053(4) 0.0035(5) 0.0032(5)
O3 0.0717(8) 0.0338(6) 0.0537(7) -0.0069(5) -0.0011(6) -0.0080(5)
O4 0.0871(10) 0.0660(8) 0.0388(7) -0.0028(6) 0.0041(6) 0.0003(7)
N1 0.0492(7) 0.0274(6) 0.0349(6) -0.0014(5) -0.0004(5) 0.0007(5)
N2 0.0596(8) 0.0368(7) 0.0366(7) 0.0003(5) 0.0091(6) 0.0053(6)
C1 0.0439(8) 0.0258(7) 0.0360(7) 0.0000(5) 0.0033(6) 0.0007(6)
C2 0.0477(8) 0.0287(7) 0.0388(8) 0.0017(6) 0.0057(6) -0.0020(6)
C3 0.0510(9) 0.0281(7) 0.0352(8) 0.0010(6) 0.0058(6) 0.0013(6)
C4 0.0460(8) 0.0266(7) 0.0397(8) 0.0011(6) 0.0011(6) -0.0014(6)
C5 0.0423(8) 0.0263(7) 0.0388(8) 0.0030(6) 0.0029(6) 0.0018(6)
C6 0.0452(8) 0.0367(8) 0.0459(9) 0.0076(6) 0.0074(7) -0.0002(6)
C7 0.0581(11) 0.0477(10) 0.0656(12) 0.0060(8) 0.0096(9) -0.0127(8)
C8 0.0548(11) 0.0618(12) 0.0852(16) 0.0237(11) 0.0087(10) -0.0132(9)
C9 0.0504(10) 0.0703(13) 0.0698(13) 0.0332(11) 0.0164(9) 0.0100(9)
C10 0.0556(10) 0.0619(11) 0.0519(10) 0.0194(8) 0.0167(8) 0.0168(9)
C11 0.0491(9) 0.0404(8) 0.0456(9) 0.0101(7) 0.0087(7) 0.0080(7)
C12 0.0587(12) 0.1057(19) 0.0990(19) 0.0530(15) 0.0312(12) 0.0118(12)
C13 0.0463(8) 0.0266(7) 0.0383(8) 0.0007(5) 0.0016(6) -0.0014(6)
C14 0.0441(8) 0.0300(7) 0.0428(8) -0.0005(6) -0.0034(6) 0.0004(6)
C15 0.0510(9) 0.0282(7) 0.0450(8) -0.0007(6) -0.0024(7) -0.0047(6)
C16 0.0571(10) 0.0257(7) 0.0562(10) 0.0064(7) -0.0055(8) -0.0010(7)
C17 0.0458(9) 0.0358(8) 0.0483(9) 0.0067(7) -0.0024(7) 0.0014(6)
C18 0.0449(8) 0.0310(7) 0.0461(9) 0.0030(6) -0.0012(7) -0.0061(6)
C19 0.0466(9) 0.0480(10) 0.0757(13) 0.0137(9) -0.0092(9) 0.0014(8)
C20 0.0517(11) 0.0773(15) 0.121(2) 0.0376(14) -0.0250(12) -0.0142(10)
C21 0.0747(17) 0.117(2) 0.127(3) -0.0102(19) -0.0001(16) 0.0428(16)
C22 0.0692(14) 0.0756(15) 0.0954(17) 0.0392(13) -0.0275(13) -0.0118(11)
C23 0.0553(10) 0.0339(8) 0.0646(11) 0.0007(7) -0.0063(8) -0.0102(7)
C24 0.0953(18) 0.0923(18) 0.0908(18) 0.0190(14) 0.0025(14) -0.0460(15)
C25 0.0574(12) 0.0515(12) 0.125(2) -0.0008(12) -0.0254(12) -0.0113(9)
C26 0.0835(16) 0.0575(13) 0.1041(19) -0.0316(12) -0.0138(14) -0.0095(11)
C27 0.0863(14) 0.0511(10) 0.0435(10) -0.0097(8) 0.0077(9) 0.0065(10)
C28 0.0459(8) 0.0282(7) 0.0459(8) 0.0051(6) 0.0088(7) 0.0013(6)
C29 0.0493(10) 0.0543(10) 0.0595(11) 0.0038(8) 0.0077(8) -0.0070(8)
C30 0.0472(10) 0.0804(15) 0.0905(17) 0.0094(12) 0.0172(10) -0.0124(10)
C31 0.0670(13) 0.0755(14) 0.0836(16) 0.0249(12) 0.0378(12) 0.0064(11)
C32 0.0788(14) 0.0661(13) 0.0536(11) 0.0153(9) 0.0233(10) 0.0065(10)
C33 0.0623(11) 0.0492(10) 0.0451(9) 0.0085(7) 0.0104(8) -0.0037(8)
C34 0.0515(9) 0.0345(8) 0.0473(9) 0.0022(7) -0.0085(7) -0.0028(7)
C35 0.0569(11) 0.0522(11) 0.0733(13) -0.0008(9) -0.0067(9) 0.0049(9)
C36 0.0666(14) 0.0730(16) 0.118(2) -0.0012(14) -0.0258(14) 0.0146(11)
C37 0.095(2) 0.0774(16) 0.105(2) 0.0092(15) -0.0530(17) 0.0070(14)
C38 0.1066(19) 0.0649(13) 0.0637(14) 0.0080(11) -0.0362(13) -0.0067(13)
C39 0.0780(13) 0.0404(9) 0.0478(10) 0.0040(7) -0.0124(9) -0.0069(9)
C40 0.0604(10) 0.0343(8) 0.0510(10) -0.0005(7) 0.0073(8) 0.0084(7)
C41 0.0791(14) 0.0603(12) 0.0624(13) -0.0150(9) 0.0133(10) 0.0084(10)
C42 0.0962(19) 0.0715(15) 0.0951(19) -0.0187(13) 0.0400(15) 0.0143(13)
C43 0.0793(16) 0.0505(12) 0.139(2) -0.0080(14) 0.0475(16) 0.0029(11)
C44 0.0621(13) 0.0636(13) 0.131(2) -0.0211(14) 0.0198(14) -0.0031(11)
C45 0.0632(12) 0.0556(11) 0.0771(14) -0.0153(10) 0.0087(10) 0.0023(9)
C46 0.094(2) 0.087(2) 0.260(5) -0.045(3) 0.091(3) -0.0090(17)
C47 0.133(2) 0.0907(18) 0.0463(12) -0.0010(11) 0.0166(13) -0.0222(16)

loop_
_atom_type_symbol
_atom_type_description
_atom_type_scat_dispersion_real
_atom_type_scat_dispersion_imag
_atom_type_scat_source
C C 0.0181 0.0091 'International Tables Vol C Tables 4.2.6.8 and 6.1.1.4'
H H 0.0000 0.0000 'International Tables Vol C Tables 4.2.6.8 and 6.1.1.4'
N N 0.0311 0.0180 'International Tables Vol C Tables 4.2.6.8 and 6.1.1.4'
O O 0.0492 0.0322 'International Tables Vol C Tables 4.2.6.8 and 6.1.1.4'
S S 0.3331 0.5567 'International Tables Vol C Tables 4.2.6.8 and 6.1.1.4'

loop_
_geom_angle_atom_site_label_1
_geom_angle_atom_site_label_2
_geom_angle_atom_site_label_3
_geom_angle
_geom_angle_site_symmetry_1
_geom_angle_site_symmetry_3
_geom_angle_publ_flag
O2 S1 N1 106.71(7) . . ?
O2 S1 C40 105.74(8) . . ?
O3 S1 O2 120.05(8) . . ?
O3 S1 N1 107.41(7) . . ?
O3 S1 C40 109.31(8) . . ?
N1 S1 C40 106.96(7) . . ?
C16 O1 H1 109.5 . . ?
C39 O4 C47 119.28(18) . . ?
C1 N1 S1 117.07(10) . . ?
C1 N1 C34 118.21(12) . . ?
C34 N1 S1 119.60(10) . . ?
C3 N2 C11 107.05(13) . . ?
C3 N2 C27 126.36(15) . . ?
C11 N2 C27 126.58(15) . . ?
N1 C1 C2 124.35(13) . . ?
C5 C1 N1 125.32(14) . . ?
C5 C1 C2 110.33(13) . . ?
C3 C2 C1 107.22(13) . . ?
C3 C2 C6 107.21(14) . . ?
C6 C2 C1 145.55(14) . . ?
N2 C3 C4 135.88(14) . . ?
C2 C3 N2 111.42(14) . . ?
C2 C3 C4 112.65(13) . . ?
C3 C4 H4 108.8 . . ?
C3 C4 C5 100.45(12) . . ?
C3 C4 C13 115.82(13) . . ?
C5 C4 H4 108.8 . . ?
C13 C4 H4 108.8 . . ?
C13 C4 C5 113.66(12) . . ?
C1 C5 C4 109.30(13) . . ?
C1 C5 C28 129.50(14) . . ?
C28 C5 C4 121.20(13) . . ?
C7 C6 C2 136.37(16) . . ?
C7 C6 C11 118.14(16) . . ?
C11 C6 C2 105.48(14) . . ?
C6 C7 H7 120.6 . . ?
C8 C7 C6 118.9(2) . . ?
C8 C7 H7 120.6 . . ?
C7 C8 H8 118.6 . . ?
C7 C8 C9 122.8(2) . . ?
C9 C8 H8 118.6 . . ?
C8 C9 C12 120.8(2) . . ?
C10 C9 C8 119.38(17) . . ?
C10 C9 C12 119.8(2) . . ?
C9 C10 H10 120.6 . . ?
C9 C10 C11 118.73(19) . . ?
C11 C10 H10 120.6 . . ?
N2 C11 C6 108.83(14) . . ?
N2 C11 C10 129.10(17) . . ?
C10 C11 C6 122.07(17) . . ?
C9 C12 H12A 109.5 . . ?
C9 C12 H12B 109.5 . . ?
C9 C12 H12C 109.5 . . ?
H12A C12 H12B 109.5 . . ?
H12A C12 H12C 109.5 . . ?
H12B C12 H12C 109.5 . . ?
C14 C13 C4 120.96(13) . . ?
C14 C13 C18 119.01(14) . . ?
C18 C13 C4 119.99(13) . . ?
C13 C14 H14 118.9 . . ?
C13 C14 C15 122.27(14) . . ?
C15 C14 H14 118.9 . . ?
C14 C15 C16 116.73(14) . . ?
C14 C15 C23 120.60(14) . . ?
C16 C15 C23 122.63(14) . . ?
O1 C16 C15 121.80(15) . . ?
O1 C16 C17 115.33(15) . . ?
C15 C16 C17 122.87(14) . . ?
C16 C17 C19 121.84(14) . . ?
C18 C17 C16 116.98(14) . . ?
C18 C17 C19 121.17(15) . . ?
C13 C18 C17 122.10(14) . . ?
C13 C18 H18 119.0 . . ?
C17 C18 H18 119.0 . . ?
C20 C19 C17 111.59(15) . . ?
C20 C19 C21 107.5(2) . . ?
C20 C19 C22 106.40(18) . . ?
C21 C19 C17 109.67(18) . . ?
C22 C19 C17 110.85(17) . . ?
C22 C19 C21 110.8(2) . . ?
C19 C20 H20A 109.5 . . ?
C19 C20 H20B 109.5 . . ?
C19 C20 H20C 109.5 . . ?
H20A C20 H20B 109.5 . . ?
H20A C20 H20C 109.5 . . ?
H20B C20 H20C 109.5 . . ?
C19 C21 H21A 109.5 . . ?
C19 C21 H21B 109.5 . . ?
C19 C21 H21C 109.5 . . ?
H21A C21 H21B 109.5 . . ?
H21A C21 H21C 109.5 . . ?
H21B C21 H21C 109.5 . . ?
C19 C22 H22A 109.5 . . ?
C19 C22 H22B 109.5 . . ?
C19 C22 H22C 109.5 . . ?
H22A C22 H22B 109.5 . . ?
H22A C22 H22C 109.5 . . ?
H22B C22 H22C 109.5 . . ?
C24 C23 C15 109.73(16) . . ?
C24 C23 C26 110.1(2) . . ?
C25 C23 C15 111.58(14) . . ?
C25 C23 C24 107.3(2) . . ?
C25 C23 C26 106.35(18) . . ?
C26 C23 C15 111.70(17) . . ?
C23 C24 H24A 109.5 . . ?
C23 C24 H24B 109.5 . . ?
C23 C24 H24C 109.5 . . ?
H24A C24 H24B 109.5 . . ?
H24A C24 H24C 109.5 . . ?
H24B C24 H24C 109.5 . . ?
C23 C25 H25A 109.5 . . ?
C23 C25 H25B 109.5 . . ?
C23 C25 H25C 109.5 . . ?
H25A C25 H25B 109.5 . . ?
H25A C25 H25C 109.5 . . ?
H25B C25 H25C 109.5 . . ?
C23 C26 H26A 109.5 . . ?
C23 C26 H26B 109.5 . . ?
C23 C26 H26C 109.5 . . ?
H26A C26 H26B 109.5 . . ?
H26A C26 H26C 109.5 . . ?
H26B C26 H26C 109.5 . . ?
N2 C27 H27A 109.5 . . ?
N2 C27 H27B 109.5 . . ?
N2 C27 H27C 109.5 . . ?
H27A C27 H27B 109.5 . . ?
H27A C27 H27C 109.5 . . ?
H27B C27 H27C 109.5 . . ?
C29 C28 C5 120.03(15) . . ?
C33 C28 C5 122.15(15) . . ?
C33 C28 C29 117.81(16) . . ?
C28 C29 H29 119.7 . . ?
C30 C29 C28 120.51(19) . . ?
C30 C29 H29 119.7 . . ?
C29 C30 H30 119.6 . . ?
C31 C30 C29 120.8(2) . . ?
C31 C30 H30 119.6 . . ?
C30 C31 H31 120.2 . . ?
C30 C31 C32 119.67(19) . . ?
C32 C31 H31 120.2 . . ?
C31 C32 H32 119.8 . . ?
C31 C32 C33 120.4(2) . . ?
C33 C32 H32 119.8 . . ?
C28 C33 H33 119.6 . . ?
C32 C33 C28 120.77(19) . . ?
C32 C33 H33 119.6 . . ?
C35 C34 N1 119.85(16) . . ?
C35 C34 C39 119.71(17) . . ?
C39 C34 N1 120.40(16) . . ?
C34 C35 H35 119.8 . . ?
C36 C35 C34 120.4(2) . . ?
C36 C35 H35 119.8 . . ?
C35 C36 H36 120.2 . . ?
C37 C36 C35 119.6(3) . . ?
C37 C36 H36 120.2 . . ?
C36 C37 H37 119.5 . . ?
C36 C37 C38 121.0(2) . . ?
C38 C37 H37 119.5 . . ?
C37 C38 H38 119.9 . . ?
C37 C38 C39 120.2(2) . . ?
C39 C38 H38 119.9 . . ?
O4 C39 C34 116.84(16) . . ?
O4 C39 C38 124.2(2) . . ?
C38 C39 C34 119.0(2) . . ?
C41 C40 S1 120.19(16) . . ?
C45 C40 S1 119.87(15) . . ?
C45 C40 C41 119.81(19) . . ?
C40 C41 H41 120.5 . . ?
C42 C41 C40 119.0(2) . . ?
C42 C41 H41 120.5 . . ?
C41 C42 H42 119.1 . . ?
C41 C42 C43 121.9(2) . . ?
C43 C42 H42 119.1 . . ?
C42 C43 C44 118.1(2) . . ?
C42 C43 C46 121.0(3) . . ?
C44 C43 C46 120.8(3) . . ?
C43 C44 H44 119.6 . . ?
C45 C44 C43 120.9(2) . . ?
C45 C44 H44 119.6 . . ?
C40 C45 H45 119.9 . . ?
C44 C45 C40 120.3(2) . . ?
C44 C45 H45 119.9 . . ?
C43 C46 H46A 109.5 . . ?
C43 C46 H46B 109.5 . . ?
C43 C46 H46C 109.5 . . ?
H46A C46 H46B 109.5 . . ?
H46A C46 H46C 109.5 . . ?
H46B C46 H46C 109.5 . . ?
O4 C47 H47A 109.5 . . ?
O4 C47 H47B 109.5 . . ?
O4 C47 H47C 109.5 . . ?
H47A C47 H47B 109.5 . . ?
H47A C47 H47C 109.5 . . ?
H47B C47 H47C 109.5 . . ?

loop_
_geom_bond_atom_site_label_1
_geom_bond_atom_site_label_2
_geom_bond_distance
_geom_bond_site_symmetry_2
_geom_bond_publ_flag
S1 O2 1.4311(12) . ?
S1 O3 1.4256(12) . ?
S1 N1 1.6616(12) . ?
S1 C40 1.7577(19) . ?
O1 H1 0.8200 . ?
O1 C16 1.369(2) . ?
O4 C39 1.350(3) . ?
O4 C47 1.423(2) . ?
N1 C1 1.4373(18) . ?
N1 C34 1.438(2) . ?
N2 C3 1.365(2) . ?
N2 C11 1.392(2) . ?
N2 C27 1.445(2) . ?
C1 C2 1.456(2) . ?
C1 C5 1.361(2) . ?
C2 C3 1.360(2) . ?
C2 C6 1.434(2) . ?
C3 C4 1.495(2) . ?
C4 H4 0.9800 . ?
C4 C5 1.539(2) . ?
C4 C13 1.5224(19) . ?
C5 C28 1.465(2) . ?
C6 C7 1.402(2) . ?
C6 C11 1.418(2) . ?
C7 H7 0.9300 . ?
C7 C8 1.381(3) . ?
C8 H8 0.9300 . ?
C8 C9 1.394(3) . ?
C9 C10 1.383(3) . ?
C9 C12 1.515(3) . ?
C10 H10 0.9300 . ?
C10 C11 1.396(2) . ?
C12 H12A 0.9600 . ?
C12 H12B 0.9600 . ?
C12 H12C 0.9600 . ?
C13 C14 1.380(2) . ?
C13 C18 1.383(2) . ?
C14 H14 0.9300 . ?
C14 C15 1.395(2) . ?
C15 C16 1.402(2) . ?
C15 C23 1.546(2) . ?
C16 C17 1.403(2) . ?
C17 C18 1.392(2) . ?
C17 C19 1.541(2) . ?
C18 H18 0.9300 . ?
C19 C20 1.534(3) . ?
C19 C21 1.538(4) . ?
C19 C22 1.535(3) . ?
C20 H20A 0.9600 . ?
C20 H20B 0.9600 . ?
C20 H20C 0.9600 . ?
C21 H21A 0.9600 . ?
C21 H21B 0.9600 . ?
C21 H21C 0.9600 . ?
C22 H22A 0.9600 . ?
C22 H22B 0.9600 . ?
C22 H22C 0.9600 . ?
C23 C24 1.531(3) . ?
C23 C25 1.527(3) . ?
C23 C26 1.533(3) . ?
C24 H24A 0.9600 . ?
C24 H24B 0.9600 . ?
C24 H24C 0.9600 . ?
C25 H25A 0.9600 . ?
C25 H25B 0.9600 . ?
C25 H25C 0.9600 . ?
C26 H26A 0.9600 . ?
C26 H26B 0.9600 . ?
C26 H26C 0.9600 . ?
C27 H27A 0.9600 . ?
C27 H27B 0.9600 . ?
C27 H27C 0.9600 . ?
C28 C29 1.397(2) . ?
C28 C33 1.396(2) . ?
C29 H29 0.9300 . ?
C29 C30 1.385(3) . ?
C30 H30 0.9300 . ?
C30 C31 1.370(3) . ?
C31 H31 0.9300 . ?
C31 C32 1.371(3) . ?
C32 H32 0.9300 . ?
C32 C33 1.386(3) . ?
C33 H33 0.9300 . ?
C34 C35 1.384(3) . ?
C34 C39 1.400(3) . ?
C35 H35 0.9300 . ?
C35 C36 1.383(3) . ?
C36 H36 0.9300 . ?
C36 C37 1.369(4) . ?
C37 H37 0.9300 . ?
C37 C38 1.373(4) . ?
C38 H38 0.9300 . ?
C38 C39 1.390(3) . ?
C40 C41 1.383(3) . ?
C40 C45 1.379(3) . ?
C41 H41 0.9300 . ?
C41 C42 1.379(3) . ?
C42 H42 0.9300 . ?
C42 C43 1.380(4) . ?
C43 C44 1.380(4) . ?
C43 C46 1.514(4) . ?
C44 H44 0.9300 . ?
C44 C45 1.374(3) . ?
C45 H45 0.9300 . ?
C46 H46A 0.9600 . ?
C46 H46B 0.9600 . ?
C46 H46C 0.9600 . ?
C47 H47A 0.9600 . ?
C47 H47B 0.9600 . ?
C47 H47C 0.9600 . ?

loop_
_geom_torsion_atom_site_label_1
_geom_torsion_atom_site_label_2
_geom_torsion_atom_site_label_3
_geom_torsion_atom_site_label_4
_geom_torsion
_geom_torsion_site_symmetry_1
_geom_torsion_site_symmetry_2
_geom_torsion_site_symmetry_3
_geom_torsion_site_symmetry_4
_geom_torsion_publ_flag
S1 N1 C1 C2 73.12(17) . . . . ?
S1 N1 C1 C5 -107.88(15) . . . . ?
S1 N1 C34 C35 -117.85(16) . . . . ?
S1 N1 C34 C39 64.33(19) . . . . ?
S1 C40 C41 C42 174.51(18) . . . . ?
S1 C40 C45 C44 -173.95(19) . . . . ?
O1 C16 C17 C18 179.79(18) . . . . ?
O1 C16 C17 C19 0.4(3) . . . . ?
O2 S1 N1 C1 -19.41(13) . . . . ?
O2 S1 N1 C34 134.88(13) . . . . ?
O2 S1 C40 C41 -136.31(16) . . . . ?
O2 S1 C40 C45 39.58(17) . . . . ?
O3 S1 N1 C1 -149.36(11) . . . . ?
O3 S1 N1 C34 4.94(14) . . . . ?
O3 S1 C40 C41 -5.78(18) . . . . ?
O3 S1 C40 C45 170.11(15) . . . . ?
N1 S1 C40 C41 110.21(16) . . . . ?
N1 S1 C40 C45 -73.89(17) . . . . ?
N1 C1 C2 C3 177.26(13) . . . . ?
N1 C1 C2 C6 -3.9(3) . . . . ?
N1 C1 C5 C4 -178.32(13) . . . . ?
N1 C1 C5 C28 1.6(3) . . . . ?
N1 C34 C35 C36 -178.39(19) . . . . ?
N1 C34 C39 O4 0.4(2) . . . . ?
N1 C34 C39 C38 179.89(17) . . . . ?
N2 C3 C4 C5 -178.88(17) . . . . ?
N2 C3 C4 C13 58.3(2) . . . . ?
C1 N1 C34 C35 36.2(2) . . . . ?
C1 N1 C34 C39 -141.66(15) . . . . ?
C1 C2 C3 N2 -179.88(13) . . . . ?
C1 C2 C3 C4 2.21(18) . . . . ?
C1 C2 C6 C7 -0.4(4) . . . . ?
C1 C2 C6 C11 -179.8(2) . . . . ?
C1 C5 C28 C29 148.68(17) . . . . ?
C1 C5 C28 C33 -31.5(2) . . . . ?
C2 C1 C5 C4 0.79(17) . . . . ?
C2 C1 C5 C28 -179.29(14) . . . . ?
C2 C3 C4 C5 -1.67(16) . . . . ?
C2 C3 C4 C13 -124.53(15) . . . . ?
C2 C6 C7 C8 180.00(19) . . . . ?
C2 C6 C11 N2 0.70(17) . . . . ?
C2 C6 C11 C10 -179.10(15) . . . . ?
C3 N2 C11 C6 -0.25(17) . . . . ?
C3 N2 C11 C10 179.53(16) . . . . ?
C3 C2 C6 C7 178.5(2) . . . . ?
C3 C2 C6 C11 -0.89(17) . . . . ?
C3 C4 C5 C1 0.46(15) . . . . ?
C3 C4 C5 C28 -179.46(13) . . . . ?
C3 C4 C13 C14 -133.68(16) . . . . ?
C3 C4 C13 C18 48.6(2) . . . . ?
C4 C5 C28 C29 -31.4(2) . . . . ?
C4 C5 C28 C33 148.43(15) . . . . ?
C4 C13 C14 C15 -176.30(15) . . . . ?
C4 C13 C18 C17 178.27(15) . . . . ?
C5 C1 C2 C3 -1.86(17) . . . . ?
C5 C1 C2 C6 177.0(2) . . . . ?
C5 C4 C13 C14 110.73(16) . . . . ?
C5 C4 C13 C18 -66.96(19) . . . . ?
C5 C28 C29 C30 179.57(17) . . . . ?
C5 C28 C33 C32 179.47(16) . . . . ?
C6 C2 C3 N2 0.78(18) . . . . ?
C6 C2 C3 C4 -177.13(13) . . . . ?
C6 C7 C8 C9 -0.2(3) . . . . ?
C7 C6 C11 N2 -178.79(15) . . . . ?
C7 C6 C11 C10 1.4(2) . . . . ?
C7 C8 C9 C10 0.5(3) . . . . ?
C7 C8 C9 C12 179.75(19) . . . . ?
C8 C9 C10 C11 0.1(3) . . . . ?
C9 C10 C11 N2 179.12(16) . . . . ?
C9 C10 C11 C6 -1.1(3) . . . . ?
C11 N2 C3 C2 -0.34(18) . . . . ?
C11 N2 C3 C4 176.89(17) . . . . ?
C11 C6 C7 C8 -0.7(3) . . . . ?
C12 C9 C10 C11 -179.08(17) . . . . ?
C13 C4 C5 C1 124.81(14) . . . . ?
C13 C4 C5 C28 -55.11(19) . . . . ?
C13 C14 C15 C16 -2.1(2) . . . . ?
C13 C14 C15 C23 175.77(16) . . . . ?
C14 C13 C18 C17 0.5(2) . . . . ?
C14 C15 C16 O1 -177.94(18) . . . . ?
C14 C15 C16 C17 0.9(3) . . . . ?
C14 C15 C23 C24 -115.6(2) . . . . ?
C14 C15 C23 C25 3.2(3) . . . . ?
C14 C15 C23 C26 122.1(2) . . . . ?
C15 C16 C17 C18 0.9(3) . . . . ?
C15 C16 C17 C19 -178.50(18) . . . . ?
C16 C15 C23 C24 62.2(2) . . . . ?
C16 C15 C23 C25 -179.09(19) . . . . ?
C16 C15 C23 C26 -60.2(2) . . . . ?
C16 C17 C18 C13 -1.6(3) . . . . ?
C16 C17 C19 C20 -179.0(2) . . . . ?
C16 C17 C19 C21 62.0(3) . . . . ?
C16 C17 C19 C22 -60.6(2) . . . . ?
C18 C13 C14 C15 1.4(2) . . . . ?
C18 C17 C19 C20 1.6(3) . . . . ?
C18 C17 C19 C21 -117.3(2) . . . . ?
C18 C17 C19 C22 120.0(2) . . . . ?
C19 C17 C18 C13 177.78(16) . . . . ?
C23 C15 C16 O1 4.3(3) . . . . ?
C23 C15 C16 C17 -176.91(17) . . . . ?
C27 N2 C3 C2 -179.87(16) . . . . ?
C27 N2 C3 C4 -2.6(3) . . . . ?
C27 N2 C11 C6 179.28(16) . . . . ?
C27 N2 C11 C10 -0.9(3) . . . . ?
C28 C29 C30 C31 0.8(3) . . . . ?
C29 C28 C33 C32 -0.7(3) . . . . ?
C29 C30 C31 C32 -0.2(3) . . . . ?
C30 C31 C32 C33 -0.7(3) . . . . ?
C31 C32 C33 C28 1.2(3) . . . . ?
C33 C28 C29 C30 -0.3(3) . . . . ?
C34 N1 C1 C2 -81.53(18) . . . . ?
C34 N1 C1 C5 97.46(18) . . . . ?
C34 C35 C36 C37 -1.7(4) . . . . ?
C35 C34 C39 O4 -177.46(17) . . . . ?
C35 C34 C39 C38 2.1(3) . . . . ?
C35 C36 C37 C38 2.5(4) . . . . ?
C36 C37 C38 C39 -1.0(4) . . . . ?
C37 C38 C39 O4 178.2(2) . . . . ?
C37 C38 C39 C34 -1.3(3) . . . . ?
C39 C34 C35 C36 -0.6(3) . . . . ?
C40 S1 N1 C1 93.39(12) . . . . ?
C40 S1 N1 C34 -112.32(13) . . . . ?
C40 C41 C42 C43 -0.4(4) . . . . ?
C41 C40 C45 C44 2.0(3) . . . . ?
C41 C42 C43 C44 1.7(4) . . . . ?
C41 C42 C43 C46 -176.1(3) . . . . ?
C42 C43 C44 C45 -1.1(4) . . . . ?
C43 C44 C45 C40 -0.7(4) . . . . ?
C45 C40 C41 C42 -1.4(3) . . . . ?
C46 C43 C44 C45 176.7(3) . . . . ?
C47 O4 C39 C34 170.39(18) . . . . ?
C47 O4 C39 C38 -9.1(3) . . . . ?
